data_8103194
loop_
_publ_author_name
'Li-Na Cui'
'Zhong-Feng Li'
'Jin Wen'
'Yu-Han Jiang'
'Qiong-Hua Jin'
'Hui-Li Gong'

_publ_section_title
;
 Crystal structure of bis(triphenylphospine-?P)-dichloropalladium(II) ---
 acetonitrile (1:1), [PdCl2(C18H15P)2] &#x2022; CH3CN
;
_journal_issue 4
_journal_name_full 'Zeitschrift f\"ur Kristallographie - New Crystal Structures'
_journal_page_first 591
_journal_volume 226
_journal_year 2011
_chemical_formula_sum 'C38 H33 Cl2 N P2 Pd'
_chemical_formula_weight 742.89
_space_group_IT_number 15
_symmetry_cell_setting monoclinic
_symmetry_space_group_name_Hall '-C 2yc'
_symmetry_space_group_name_H-M 'C 1 2/c 1'
_atom_sites_solution_hydrogens geom
_atom_sites_solution_primary direct
_atom_sites_solution_secondary difmap
_audit_creation_method SHELXL-97
_cell_angle_alpha 90.00
_cell_angle_beta 92.3720(10)
_cell_angle_gamma 90.00
_cell_formula_units_Z 4
_cell_length_a 12.0560(11)
_cell_length_b 14.3931(13)
_cell_length_c 20.0019(19)
_cell_measurement_reflns_used 3149
_cell_measurement_temperature 298(2)
_cell_measurement_theta_max 27.391
_cell_measurement_theta_min 2.395
_cell_volume 3467.8(6)
_computing_cell_refinement 'Bruker SMART'
_computing_data_collection 'Bruker SMART'
_computing_data_reduction 'Bruker SAINT'
_computing_molecular_graphics 'Bruker SHELXTL'
_computing_publication_material 'Bruker SHELXTL'
_computing_structure_refinement 'SHELXL-97 (Sheldrick, 2008)'
_computing_structure_solution 'SHELXS-97 (Sheldrick, 2008)'
_diffrn_ambient_temperature 298(2)
_diffrn_measured_fraction_theta_full 0.994
_diffrn_measured_fraction_theta_max 0.994
_diffrn_measurement_device_type 'CCD area detector'
_diffrn_measurement_method 'phi and omega scans'
_diffrn_radiation_monochromator graphite
_diffrn_radiation_source 'fine-focus sealed tube'
_diffrn_radiation_type MoK\a
_diffrn_radiation_wavelength 0.71073
_diffrn_reflns_av_R_equivalents 0.1069
_diffrn_reflns_av_sigmaI/netI 0.1129
_diffrn_reflns_limit_h_max 7
_diffrn_reflns_limit_h_min -14
_diffrn_reflns_limit_k_max 17
_diffrn_reflns_limit_k_min -16
_diffrn_reflns_limit_l_max 22
_diffrn_reflns_limit_l_min -23
_diffrn_reflns_number 8090
_diffrn_reflns_theta_full 25.02
_diffrn_reflns_theta_max 25.02
_diffrn_reflns_theta_min 2.40
_exptl_absorpt_coefficient_mu 0.809
_exptl_absorpt_correction_T_max 0.7934
_exptl_absorpt_correction_T_min 0.7649
_exptl_absorpt_correction_type multi-scan
_exptl_absorpt_process_details sadabs
_exptl_crystal_colour yellow
_exptl_crystal_density_diffrn 1.423
_exptl_crystal_density_method 'not measured'
_exptl_crystal_description block
_exptl_crystal_F_000 1512
_exptl_crystal_size_max 0.35
_exptl_crystal_size_mid 0.33
_exptl_crystal_size_min 0.30
_refine_diff_density_max 1.757
_refine_diff_density_min -1.087
_refine_diff_density_rms 0.118
_refine_ls_extinction_method none
_refine_ls_goodness_of_fit_ref 1.051
_refine_ls_hydrogen_treatment constr
_refine_ls_matrix_type full
_refine_ls_number_parameters 206
_refine_ls_number_reflns 3044
_refine_ls_number_restraints 0
_refine_ls_restrained_S_all 1.051
_refine_ls_R_factor_all 0.1030
_refine_ls_R_factor_gt 0.0689
_refine_ls_shift/su_max 0.001
_refine_ls_shift/su_mean 0.000
_refine_ls_structure_factor_coef Fsqd
_refine_ls_weighting_details 'calc w=1/[\s^2^(Fo^2^)+(0.0482P)^2^+35.0376P] where P=(Fo^2^+2Fc^2^)/3'
_refine_ls_weighting_scheme calc
_refine_ls_wR_factor_gt 0.1527
_refine_ls_wR_factor_ref 0.1812
_reflns_number_gt 2129
_reflns_number_total 3044
_reflns_threshold_expression >2sigma(I)
_cod_data_source_file 1267-3479.cff
_cod_data_source_block 110118e
_cod_depositor_comments
;
The following automatic conversions were performed:

'_symmetry_cell_setting' value 'Monoclinic' changed to 'monoclinic'
according to /home/saulius/struct/CIF-dictionaries/cif_core.dic
dictionary named 'cif_core.dic' version 2.4.1 from 2010-06-29.

Automatic conversion script
Id: cif_fix_values 1715 2011-07-08 13:25:40Z adriana 
;
_cod_original_sg_symbol_H-M C2/c
_cod_database_code 8103194

loop_
_symmetry_equiv_pos_as_xyz
'x, y, z'
'-x, y, -z+1/2'
'x+1/2, y+1/2, z'
'-x+1/2, y+1/2, -z+1/2'
'-x, -y, -z'
'x, -y, z-1/2'
'-x+1/2, -y+1/2, -z'
'x+1/2, -y+1/2, z-1/2'

loop_
_atom_site_label
_atom_site_type_symbol
_atom_site_fract_x
_atom_site_fract_y
_atom_site_fract_z
_atom_site_U_iso_or_equiv
_atom_site_adp_type
_atom_site_occupancy
_atom_site_symmetry_multiplicity
_atom_site_calc_flag
_atom_site_refinement_flags
Pd1 Pd 0.5000 0.25723(5) 0.2500 0.0355(3) Uani 1 2 d S
Cl1 Cl 0.6760(3) 0.25675(17) 0.20048(13) 0.0866(9) Uani 1 1 d .
P1 P 0.40558(14) 0.25503(11) 0.14505(8) 0.0317(4) Uani 1 1 d .
N1 N 0.028(2) 0.067(3) 0.238(8) 0.38(5) Uani 0.50 1 d P
C1 C 0.4824(6) 0.2783(5) 0.0693(3) 0.0384(16) Uani 1 1 d .
C2 C 0.4604(8) 0.3562(6) 0.0306(4) 0.055(2) Uani 1 1 d .
H2 H 0.4081 0.3993 0.0436 0.066 Uiso 1 1 calc R
C3 C 0.5168(9) 0.3701(7) -0.0282(4) 0.071(3) Uani 1 1 d .
H3 H 0.5024 0.4227 -0.0542 0.086 Uiso 1 1 calc R
C4 C 0.5922(8) 0.3069(7) -0.0473(4) 0.068(3) Uani 1 1 d .
H4 H 0.6289 0.3156 -0.0868 0.082 Uiso 1 1 calc R
C5 C 0.6146(8) 0.2305(7) -0.0088(5) 0.070(3) Uani 1 1 d .
H5 H 0.6670 0.1875 -0.0220 0.084 Uiso 1 1 calc R
C6 C 0.5602(7) 0.2163(6) 0.0499(4) 0.055(2) Uani 1 1 d .
H6 H 0.5768 0.1644 0.0762 0.066 Uiso 1 1 calc R
C7 C 0.3460(6) 0.1398(4) 0.1265(3) 0.0360(15) Uani 1 1 d .
C8 C 0.3185(8) 0.1121(5) 0.0626(4) 0.058(2) Uani 1 1 d .
H8 H 0.3313 0.1516 0.0270 0.070 Uiso 1 1 calc R
C9 C 0.2715(9) 0.0255(6) 0.0504(4) 0.064(2) Uani 1 1 d .
H9 H 0.2528 0.0077 0.0067 0.077 Uiso 1 1 calc R
C10 C 0.2525(8) -0.0341(6) 0.1019(4) 0.060(2) Uani 1 1 d .
H10 H 0.2196 -0.0916 0.0937 0.071 Uiso 1 1 calc R
C11 C 0.2828(10) -0.0072(6) 0.1655(4) 0.078(3) Uani 1 1 d .
H11 H 0.2728 -0.0478 0.2009 0.093 Uiso 1 1 calc R
C12 C 0.3284(9) 0.0800(5) 0.1779(4) 0.065(3) Uani 1 1 d .
H12 H 0.3472 0.0977 0.2216 0.078 Uiso 1 1 calc R
C13 C 0.2939(6) 0.3385(5) 0.1418(3) 0.0375(16) Uani 1 1 d .
C14 C 0.1853(7) 0.3163(6) 0.1209(4) 0.059(2) Uani 1 1 d .
H14 H 0.1670 0.2560 0.1080 0.071 Uiso 1 1 calc R
C15 C 0.1047(9) 0.3856(8) 0.1195(5) 0.079(3) Uani 1 1 d .
H15 H 0.0325 0.3708 0.1052 0.095 Uiso 1 1 calc R
C16 C 0.1286(11) 0.4741(8) 0.1387(5) 0.082(3) Uani 1 1 d .
H16 H 0.0729 0.5187 0.1383 0.099 Uiso 1 1 calc R
C17 C 0.2356(10) 0.4976(6) 0.1587(4) 0.068(3) Uani 1 1 d .
H17 H 0.2524 0.5588 0.1703 0.081 Uiso 1 1 calc R
C18 C 0.3192(8) 0.4299(5) 0.1618(4) 0.0497(19) Uani 1 1 d .
H18 H 0.3909 0.4454 0.1769 0.060 Uiso 1 1 calc R
C20 C 0.0000 0.2435(19) 0.2500 0.154(10) Uani 1 2 d S
H20A H -0.0550 0.2658 0.2178 0.231 Uiso 0.50 1 calc PR
H20B H 0.0718 0.2658 0.2385 0.231 Uiso 0.50 1 calc PR
H20C H -0.0168 0.2658 0.2937 0.231 Uiso 0.50 1 calc PR
C19 C 0.0000 0.141(2) 0.2500 0.158(11) Uani 1 2 d S

loop_
_atom_site_aniso_label
_atom_site_aniso_U_11
_atom_site_aniso_U_22
_atom_site_aniso_U_33
_atom_site_aniso_U_23
_atom_site_aniso_U_13
_atom_site_aniso_U_12
Pd1 0.0441(5) 0.0263(4) 0.0356(4) 0.000 -0.0030(3) 0.000
Cl1 0.114(2) 0.0664(15) 0.0769(16) 0.0070(12) -0.0223(15) -0.0069(16)
P1 0.0370(9) 0.0252(8) 0.0328(9) 0.0004(6) -0.0008(7) 0.0036(8)
N1 0.04(3) 0.15(3) 0.92(15) 0.03(7) -0.12(7) -0.02(2)
C1 0.037(4) 0.044(4) 0.034(4) 0.001(3) -0.003(3) -0.005(3)
C2 0.064(6) 0.050(4) 0.051(5) 0.006(3) 0.007(4) 0.003(4)
C3 0.099(8) 0.064(6) 0.053(5) 0.014(4) 0.016(5) -0.006(6)
C4 0.069(6) 0.083(7) 0.053(5) -0.006(5) 0.019(5) -0.015(6)
C5 0.063(6) 0.075(6) 0.072(6) -0.008(5) 0.018(5) 0.011(5)
C6 0.056(5) 0.048(4) 0.062(5) 0.009(4) 0.013(4) 0.015(4)
C7 0.041(4) 0.026(3) 0.041(4) -0.001(3) 0.006(3) 0.000(3)
C8 0.089(7) 0.045(4) 0.039(4) 0.001(3) -0.011(4) -0.012(5)
C9 0.088(7) 0.050(5) 0.053(5) -0.012(4) -0.012(5) -0.008(5)
C10 0.074(6) 0.039(4) 0.067(6) -0.013(4) 0.018(5) -0.019(4)
C11 0.131(10) 0.050(5) 0.054(5) -0.006(4) 0.020(6) -0.033(6)
C12 0.110(8) 0.046(4) 0.040(4) -0.014(3) 0.015(5) -0.033(5)
C13 0.043(4) 0.035(3) 0.034(4) 0.002(3) 0.005(3) 0.007(3)
C14 0.055(5) 0.059(5) 0.063(5) -0.002(4) -0.007(4) 0.017(5)
C15 0.059(6) 0.095(8) 0.083(7) 0.007(6) -0.003(5) 0.031(6)
C16 0.100(9) 0.073(7) 0.075(7) 0.019(5) 0.021(6) 0.051(7)
C17 0.098(8) 0.047(5) 0.061(6) 0.009(4) 0.027(5) 0.027(6)
C18 0.062(5) 0.037(4) 0.050(5) 0.002(3) 0.009(4) 0.005(4)
C20 0.12(2) 0.20(3) 0.15(2) 0.000 0.026(15) 0.000
C19 0.11(2) 0.12(2) 0.24(3) 0.000 -0.07(2) 0.000

loop_
_atom_type_symbol
_atom_type_description
_atom_type_scat_dispersion_real
_atom_type_scat_dispersion_imag
_atom_type_scat_source
C C 0.0033 0.0016 'International Tables Vol C Tables 4.2.6.8 and 6.1.1.4'
H H 0.0000 0.0000 'International Tables Vol C Tables 4.2.6.8 and 6.1.1.4'
N N 0.0061 0.0033 'International Tables Vol C Tables 4.2.6.8 and 6.1.1.4'
P P 0.1023 0.0942 'International Tables Vol C Tables 4.2.6.8 and 6.1.1.4'
Cl Cl 0.1484 0.1585 'International Tables Vol C Tables 4.2.6.8 and 6.1.1.4'
Pd Pd -0.9988 1.0072 'International Tables Vol C Tables 4.2.6.8 and 6.1.1.4'

loop_
_geom_angle_atom_site_label_1
_geom_angle_atom_site_label_2
_geom_angle_atom_site_label_3
_geom_angle
_geom_angle_site_symmetry_1
_geom_angle_site_symmetry_3
P1 Pd1 P1 178.45(8) 2_655 .
P1 Pd1 Cl1 92.04(7) 2_655 2_655
P1 Pd1 Cl1 87.96(7) . 2_655
P1 Pd1 Cl1 87.96(7) 2_655 .
P1 Pd1 Cl1 92.04(7) . .
Cl1 Pd1 Cl1 179.66(12) 2_655 .
C13 P1 C7 108.0(3) . .
C13 P1 C1 104.5(3) . .
C7 P1 C1 101.8(3) . .
C13 P1 Pd1 110.9(2) . .
C7 P1 Pd1 111.3(2) . .
C1 P1 Pd1 119.5(2) . .
N1 N1 C19 68(5) 2 .
C6 C1 C2 119.3(7) . .
C6 C1 P1 119.4(5) . .
C2 C1 P1 121.2(6) . .
C1 C2 C3 120.0(8) . .
C1 C2 H2 120.0 . .
C3 C2 H2 120.0 . .
C4 C3 C2 119.9(8) . .
C4 C3 H3 120.1 . .
C2 C3 H3 120.1 . .
C3 C4 C5 120.1(9) . .
C3 C4 H4 119.9 . .
C5 C4 H4 119.9 . .
C4 C5 C6 120.6(9) . .
C4 C5 H5 119.7 . .
C6 C5 H5 119.7 . .
C1 C6 C5 120.1(8) . .
C1 C6 H6 120.0 . .
C5 C6 H6 120.0 . .
C12 C7 C8 118.7(7) . .
C12 C7 P1 119.3(5) . .
C8 C7 P1 122.0(5) . .
C7 C8 C9 120.6(7) . .
C7 C8 H8 119.7 . .
C9 C8 H8 119.7 . .
C10 C9 C8 120.7(7) . .
C10 C9 H9 119.6 . .
C8 C9 H9 119.6 . .
C11 C10 C9 118.6(8) . .
C11 C10 H10 120.7 . .
C9 C10 H10 120.7 . .
C10 C11 C12 120.7(8) . .
C10 C11 H11 119.6 . .
C12 C11 H11 119.6 . .
C7 C12 C11 120.6(7) . .
C7 C12 H12 119.7 . .
C11 C12 H12 119.7 . .
C14 C13 C18 119.3(7) . .
C14 C13 P1 123.3(6) . .
C18 C13 P1 117.4(6) . .
C15 C14 C13 119.2(9) . .
C15 C14 H14 120.4 . .
C13 C14 H14 120.4 . .
C16 C15 C14 121.8(11) . .
C16 C15 H15 119.1 . .
C14 C15 H15 119.1 . .
C15 C16 C17 119.9(10) . .
C15 C16 H16 120.0 . .
C17 C16 H16 120.0 . .
C16 C17 C18 120.3(9) . .
C16 C17 H17 119.8 . .
C18 C17 H17 119.8 . .
C17 C18 C13 119.4(8) . .
C17 C18 H18 120.3 . .
C13 C18 H18 120.3 . .
C19 C20 H20A 109.5 . .
C19 C20 H20B 109.5 . .
H20A C20 H20B 109.5 . .
C19 C20 H20C 109.5 . .
H20A C20 H20C 109.5 . .
H20B C20 H20C 109.5 . .
N1 C19 N1 43(9) 2 .
N1 C19 C20 158(5) 2 .
N1 C19 C20 158(5) . .

loop_
_geom_bond_atom_site_label_1
_geom_bond_atom_site_label_2
_geom_bond_distance
_geom_bond_site_symmetry_2
Pd1 P1 2.3463(15) 2_655
Pd1 P1 2.3463(15) .
Pd1 Cl1 2.379(4) 2_655
Pd1 Cl1 2.379(4) .
P1 C13 1.804(7) .
P1 C7 1.839(6) .
P1 C1 1.839(7) .
N1 N1 0.9(2) 2
N1 C19 1.15(5) .
C1 C6 1.362(10) .
C1 C2 1.382(10) .
C2 C3 1.396(12) .
C2 H2 0.9300 .
C3 C4 1.352(13) .
C3 H3 0.9300 .
C4 C5 1.364(13) .
C4 H4 0.9300 .
C5 C6 1.383(12) .
C5 H5 0.9300 .
C6 H6 0.9300 .
C7 C12 1.364(10) .
C7 C8 1.367(9) .
C8 C9 1.386(11) .
C8 H8 0.9300 .
C9 C10 1.366(12) .
C9 H9 0.9300 .
C10 C11 1.366(11) .
C10 H10 0.9300 .
C11 C12 1.389(11) .
C11 H11 0.9300 .
C12 H12 0.9300 .
C13 C14 1.395(11) .
C13 C18 1.406(10) .
C14 C15 1.392(12) .
C14 H14 0.9300 .
C15 C16 1.357(15) .
C15 H15 0.9300 .
C16 C17 1.377(15) .
C16 H16 0.9300 .
C17 C18 1.402(12) .
C17 H17 0.9300 .
C18 H18 0.9300 .
C20 C19 1.47(3) .
C20 H20A 0.9600 .
C20 H20B 0.9600 .
C20 H20C 0.9600 .
C19 N1 1.15(5) 2

loop_
_geom_torsion_atom_site_label_1
_geom_torsion_atom_site_label_2
_geom_torsion_atom_site_label_3
_geom_torsion_atom_site_label_4
_geom_torsion
_geom_torsion_site_symmetry_1
P1 Pd1 P1 C13 135.9(3) 2_655
Cl1 Pd1 P1 C13 46.0(3) 2_655
Cl1 Pd1 P1 C13 -134.3(3) .
P1 Pd1 P1 C7 15.7(2) 2_655
Cl1 Pd1 P1 C7 -74.2(3) 2_655
Cl1 Pd1 P1 C7 105.5(3) .
P1 Pd1 P1 C1 -102.5(3) 2_655
Cl1 Pd1 P1 C1 167.6(3) 2_655
Cl1 Pd1 P1 C1 -12.7(3) .
C13 P1 C1 C6 -168.0(6) .
C7 P1 C1 C6 -55.7(7) .
Pd1 P1 C1 C6 67.3(6) .
C13 P1 C1 C2 10.1(7) .
C7 P1 C1 C2 122.4(6) .
Pd1 P1 C1 C2 -114.6(6) .
C6 C1 C2 C3 0.8(12) .
P1 C1 C2 C3 -177.3(7) .
C1 C2 C3 C4 0.5(14) .
C2 C3 C4 C5 -1.0(15) .
C3 C4 C5 C6 0.4(15) .
C2 C1 C6 C5 -1.4(12) .
P1 C1 C6 C5 176.7(7) .
C4 C5 C6 C1 0.8(14) .
C13 P1 C7 C12 -100.9(7) .
C1 P1 C7 C12 149.4(7) .
Pd1 P1 C7 C12 21.0(8) .
C13 P1 C7 C8 79.0(7) .
C1 P1 C7 C8 -30.7(8) .
Pd1 P1 C7 C8 -159.1(6) .
C12 C7 C8 C9 1.3(14) .
P1 C7 C8 C9 -178.6(7) .
C7 C8 C9 C10 -0.4(15) .
C8 C9 C10 C11 -1.3(15) .
C9 C10 C11 C12 2.2(16) .
C8 C7 C12 C11 -0.4(15) .
P1 C7 C12 C11 179.5(8) .
C10 C11 C12 C7 -1.4(17) .
C7 P1 C13 C14 -6.7(7) .
C1 P1 C13 C14 101.1(7) .
Pd1 P1 C13 C14 -128.9(6) .
C7 P1 C13 C18 173.1(5) .
C1 P1 C13 C18 -79.1(6) .
Pd1 P1 C13 C18 50.9(6) .
C18 C13 C14 C15 0.7(12) .
P1 C13 C14 C15 -179.5(7) .
C13 C14 C15 C16 -0.6(14) .
C14 C15 C16 C17 1.4(15) .
C15 C16 C17 C18 -2.3(14) .
C16 C17 C18 C13 2.4(12) .
C14 C13 C18 C17 -1.5(11) .
P1 C13 C18 C17 178.6(6) .
N1 N1 C19 C20 180.00(4) 2
